data_1553101
loop_
_publ_author_name
'Dethe, Dattatraya H.'
'Kumar B, Vijay'

_publ_section_title
;
 Concise asymmetric total synthesis of bruceolline J
;
_journal_issue 5
_journal_name_full 'Organic Chemistry Frontiers'
_journal_page_first 548
_journal_paper_doi 10.1039/C5QO00030K
_journal_volume 2
_journal_year 2015
_chemical_formula_sum 'C18 H13 N O2'
_chemical_formula_weight 275.29
_space_group_IT_number 2
_space_group_name_Hall '-P 1'
_space_group_name_H-M_alt 'P -1'
_symmetry_cell_setting triclinic
_symmetry_space_group_name_H-M 'P -1'
_atom_sites_solution_hydrogens geom
_atom_sites_solution_primary direct
_atom_sites_solution_secondary difmap
_audit_creation_method SHELXL-97
_audit_update_record
;
2014-05-21 deposited with the CCDC.
2015-03-03 downloaded from the CCDC.
;
_cell_angle_alpha 78.846(5)
_cell_angle_beta 82.356(5)
_cell_angle_gamma 72.557(5)
_cell_formula_units_Z 2
_cell_length_a 7.159(5)
_cell_length_b 9.364(5)
_cell_length_c 10.541(5)
_cell_measurement_reflns_used 1098
_cell_measurement_temperature 153(2)
_cell_measurement_theta_max 26.99
_cell_measurement_theta_min 2.79
_cell_volume 659.3(7)
_computing_cell_refinement 'Bruker SMART'
_computing_data_collection 'Bruker SMART'
_computing_data_reduction 'Bruker SAINT'
_computing_molecular_graphics 'Bruker SHELXTL'
_computing_publication_material 'Bruker SHELXTL'
_computing_structure_refinement 'Bruker SHELXTL'
_computing_structure_solution 'Bruker SHELXTL'
_diffrn_ambient_temperature 153(2)
_diffrn_measured_fraction_theta_full 0.975
_diffrn_measured_fraction_theta_max 0.975
_diffrn_measurement_method 'phi and omega scans'
_diffrn_radiation_monochromator graphite
_diffrn_radiation_source 'fine-focus sealed tube'
_diffrn_radiation_type MoK\a
_diffrn_radiation_wavelength 0.71069
_diffrn_reflns_av_R_equivalents 0.0160
_diffrn_reflns_av_sigmaI/netI 0.0342
_diffrn_reflns_limit_h_max 7
_diffrn_reflns_limit_h_min -8
_diffrn_reflns_limit_k_max 11
_diffrn_reflns_limit_k_min -11
_diffrn_reflns_limit_l_max 11
_diffrn_reflns_limit_l_min -12
_diffrn_reflns_number 3408
_diffrn_reflns_theta_full 25.03
_diffrn_reflns_theta_max 25.03
_diffrn_reflns_theta_min 4.09
_exptl_absorpt_coefficient_mu 0.091
_exptl_absorpt_correction_T_max 0.994
_exptl_absorpt_correction_T_min 0.990
_exptl_absorpt_correction_type empirical
_exptl_absorpt_process_details sadabs
_exptl_crystal_colour yellow
_exptl_crystal_density_diffrn 1.387
_exptl_crystal_density_method 'not measured'
_exptl_crystal_description needle
_exptl_crystal_F_000 288
_exptl_crystal_size_max 0.12
_exptl_crystal_size_mid 0.09
_exptl_crystal_size_min 0.07
_refine_diff_density_max 0.246
_refine_diff_density_min -0.240
_refine_diff_density_rms 0.067
_refine_ls_extinction_method none
_refine_ls_goodness_of_fit_ref 1.054
_refine_ls_hydrogen_treatment constr
_refine_ls_matrix_type full
_refine_ls_number_parameters 190
_refine_ls_number_reflns 2278
_refine_ls_number_restraints 0
_refine_ls_restrained_S_all 1.054
_refine_ls_R_factor_all 0.0701
_refine_ls_R_factor_gt 0.0535
_refine_ls_shift/su_max 0.000
_refine_ls_shift/su_mean 0.000
_refine_ls_structure_factor_coef Fsqd
_refine_ls_weighting_details 'calc w=1/[\s^2^(Fo^2^)+(0.0992P)^2^+0.0000P] where P=(Fo^2^+2Fc^2^)/3'
_refine_ls_weighting_scheme calc
_refine_ls_wR_factor_gt 0.1428
_refine_ls_wR_factor_ref 0.1585
_reflns_number_gt 1712
_reflns_number_total 2278
_reflns_threshold_expression >2sigma(I)
_cod_data_source_file c5qo00030k2.cif
_cod_data_source_block 22aprbm
_cod_depositor_comments
;
The following automatic conversions were performed:

data item '_symmetry_cell_setting' value 'Triclinic' was changed to
'triclinic' in accordance with the
/home/saulius/struct/COD-crude-data/automatic-downloads/DataCite-retrospective/RSC/depositions/lib/dictionaries/cif_core.dic
dictionary named 'cif_core.dic' version 2.4.2 last updated on
2011-04-26.

Automatic conversion script
Id: cif_fix_values 6909 2019-04-08 15:41:33Z antanas 
;
_cod_original_sg_symbol_H-M 'P-1   '
_cod_database_code 1553101

loop_
_symmetry_equiv_pos_as_xyz
'x, y, z'
'-x, -y, -z'

loop_
_atom_site_label
_atom_site_type_symbol
_atom_site_fract_x
_atom_site_fract_y
_atom_site_fract_z
_atom_site_U_iso_or_equiv
_atom_site_adp_type
_atom_site_occupancy
_atom_site_symmetry_multiplicity
_atom_site_calc_flag
_atom_site_refinement_flags
C1 C 0.2292(3) 0.2969(3) 0.4700(2) 0.0392(6) Uani 1 1 d .
H1 H 0.2443 0.3798 0.4091 0.047 Uiso 1 1 calc R
C2 C 0.1728(3) 0.3098(3) 0.5977(2) 0.0486(6) Uani 1 1 d .
H2 H 0.1509 0.4033 0.6236 0.058 Uiso 1 1 calc R
C3 C 0.1471(3) 0.1863(4) 0.6906(2) 0.0547(7) Uani 1 1 d .
H3 H 0.1081 0.2000 0.7762 0.066 Uiso 1 1 calc R
C4 C 0.1783(3) 0.0460(3) 0.6576(2) 0.0475(7) Uani 1 1 d .
H4 H 0.1602 -0.0350 0.7197 0.057 Uiso 1 1 calc R
C5 C 0.2387(3) 0.0269(3) 0.52719(18) 0.0375(6) Uani 1 1 d .
C6 C 0.2632(3) 0.1542(3) 0.43484(18) 0.0337(5) Uani 1 1 d .
C7 C 0.2853(3) -0.0967(3) 0.4581(2) 0.0377(5) Uani 1 1 d .
C8 C 0.3372(3) -0.0421(2) 0.33109(18) 0.0319(5) Uani 1 1 d .
C9 C 0.3922(3) -0.1584(2) 0.2507(2) 0.0339(5) Uani 1 1 d .
C10 C 0.3630(3) -0.3008(3) 0.3457(2) 0.0414(6) Uani 1 1 d .
C11 C 0.2931(3) -0.2610(3) 0.4802(2) 0.0442(6) Uani 1 1 d .
H11A H 0.1648 -0.2759 0.5085 0.053 Uiso 1 1 calc R
H11B H 0.3854 -0.3202 0.5433 0.053 Uiso 1 1 calc R
C12 C 0.3348(3) 0.2090(2) 0.19065(17) 0.0332(5) Uani 1 1 d .
H12A H 0.4300 0.1544 0.1296 0.040 Uiso 1 1 calc R
H12B H 0.3766 0.2949 0.2018 0.040 Uiso 1 1 calc R
C13 C 0.1354(3) 0.2650(2) 0.13692(17) 0.0295(5) Uani 1 1 d .
C14 C -0.0008(4) 0.3972(2) 0.1669(2) 0.0420(6) Uani 1 1 d .
H14 H 0.0338 0.4566 0.2158 0.050 Uiso 1 1 calc R
C15 C -0.1876(4) 0.4412(3) 0.1246(2) 0.0497(7) Uani 1 1 d .
H15 H -0.2783 0.5294 0.1458 0.060 Uiso 1 1 calc R
C16 C -0.2393(3) 0.3539(3) 0.0508(2) 0.0460(6) Uani 1 1 d .
H16 H -0.3650 0.3830 0.0228 0.055 Uiso 1 1 calc R
C17 C -0.1036(3) 0.2233(2) 0.0189(2) 0.0384(5) Uani 1 1 d .
H17 H -0.1379 0.1650 -0.0313 0.046 Uiso 1 1 calc R
C18 C 0.0830(3) 0.1792(2) 0.06145(18) 0.0327(5) Uani 1 1 d .
H18 H 0.1739 0.0915 0.0394 0.039 Uiso 1 1 calc R
N1 N 0.3281(2) 0.10854(19) 0.31590(15) 0.0315(4) Uani 1 1 d .
O1 O 0.4489(2) -0.15782(16) 0.13603(14) 0.0398(4) Uani 1 1 d .
O2 O 0.3929(2) -0.42222(19) 0.31173(18) 0.0559(5) Uani 1 1 d .

loop_
_atom_site_aniso_label
_atom_site_aniso_U_11
_atom_site_aniso_U_22
_atom_site_aniso_U_33
_atom_site_aniso_U_23
_atom_site_aniso_U_13
_atom_site_aniso_U_12
C1 0.0275(11) 0.0624(15) 0.0345(11) -0.0119(10) -0.0039(9) -0.0198(10)
C2 0.0320(12) 0.0844(19) 0.0380(13) -0.0245(12) -0.0023(10) -0.0203(12)
C3 0.0303(12) 0.110(2) 0.0292(13) -0.0206(14) -0.0015(9) -0.0217(13)
C4 0.0271(12) 0.088(2) 0.0267(11) 0.0032(12) -0.0051(9) -0.0223(12)
C5 0.0246(10) 0.0647(15) 0.0255(11) 0.0017(10) -0.0065(8) -0.0199(10)
C6 0.0264(11) 0.0542(14) 0.0261(10) -0.0055(9) -0.0051(8) -0.0192(10)
C7 0.0252(11) 0.0551(14) 0.0344(11) 0.0065(10) -0.0107(8) -0.0188(10)
C8 0.0272(11) 0.0433(13) 0.0288(11) 0.0008(9) -0.0069(8) -0.0177(9)
C9 0.0259(11) 0.0387(13) 0.0368(12) 0.0030(9) -0.0098(9) -0.0112(9)
C10 0.0276(11) 0.0409(14) 0.0549(14) 0.0049(11) -0.0117(10) -0.0126(10)
C11 0.0306(12) 0.0571(15) 0.0430(13) 0.0182(11) -0.0125(10) -0.0222(11)
C12 0.0388(12) 0.0392(12) 0.0254(10) -0.0019(9) 0.0009(8) -0.0202(10)
C13 0.0337(11) 0.0323(11) 0.0212(9) 0.0003(8) 0.0027(8) -0.0126(9)
C14 0.0586(15) 0.0364(12) 0.0259(10) -0.0043(9) -0.0016(10) -0.0072(11)
C15 0.0510(15) 0.0456(14) 0.0323(12) 0.0024(10) 0.0038(10) 0.0082(11)
C16 0.0345(12) 0.0518(15) 0.0401(13) 0.0134(11) -0.0017(10) -0.0085(11)
C17 0.0413(13) 0.0355(12) 0.0384(12) 0.0056(9) -0.0090(9) -0.0158(10)
C18 0.0358(11) 0.0285(11) 0.0319(11) -0.0008(8) -0.0025(8) -0.0089(9)
N1 0.0324(9) 0.0424(11) 0.0234(9) -0.0010(7) -0.0038(7) -0.0180(8)
O1 0.0368(9) 0.0423(9) 0.0398(9) -0.0053(7) -0.0087(7) -0.0087(7)
O2 0.0413(10) 0.0402(10) 0.0814(13) 0.0016(9) -0.0042(8) -0.0121(8)

loop_
_atom_type_symbol
_atom_type_description
_atom_type_scat_dispersion_real
_atom_type_scat_dispersion_imag
_atom_type_scat_source
C C 0.0033 0.0016 'International Tables Vol C Tables 4.2.6.8 and 6.1.1.4'
H H 0.0000 0.0000 'International Tables Vol C Tables 4.2.6.8 and 6.1.1.4'
N N 0.0061 0.0033 'International Tables Vol C Tables 4.2.6.8 and 6.1.1.4'
O O 0.0106 0.0060 'International Tables Vol C Tables 4.2.6.8 and 6.1.1.4'

loop_
_geom_angle_atom_site_label_1
_geom_angle_atom_site_label_2
_geom_angle_atom_site_label_3
_geom_angle
C2 C1 C6 117.4(2)
C1 C2 C3 122.1(2)
C4 C3 C2 121.3(2)
C3 C4 C5 118.7(2)
C4 C5 C7 134.9(2)
C4 C5 C6 118.9(2)
C7 C5 C6 106.21(18)
N1 C6 C1 129.33(19)
N1 C6 C5 108.92(19)
C1 C6 C5 121.72(19)
C8 C7 C5 106.7(2)
C8 C7 C11 113.3(2)
C5 C7 C11 140.04(19)
N1 C8 C7 111.08(19)
N1 C8 C9 136.77(17)
C7 C8 C9 112.1(2)
O1 C9 C8 132.58(19)
O1 C9 C10 124.1(2)
C8 C9 C10 103.33(18)
O2 C10 C11 127.6(2)
O2 C10 C9 122.5(2)
C11 C10 C9 109.96(19)
C7 C11 C10 101.27(17)
N1 C12 C13 110.78(15)
C14 C13 C18 119.1(2)
C14 C13 C12 121.30(18)
C18 C13 C12 119.57(18)
C15 C14 C13 120.6(2)
C14 C15 C16 119.9(2)
C17 C16 C15 119.9(2)
C16 C17 C18 120.1(2)
C17 C18 C13 120.38(19)
C8 N1 C6 107.08(16)
C8 N1 C12 125.07(16)
C6 N1 C12 126.00(17)

loop_
_geom_bond_atom_site_label_1
_geom_bond_atom_site_label_2
_geom_bond_distance
C1 C2 1.371(3)
C1 C6 1.398(3)
C2 C3 1.404(4)
C3 C4 1.370(4)
C4 C5 1.414(3)
C5 C7 1.418(3)
C5 C6 1.425(3)
C6 N1 1.380(3)
C7 C8 1.382(3)
C7 C11 1.496(3)
C8 N1 1.371(3)
C8 C9 1.439(3)
C9 O1 1.222(2)
C9 C10 1.555(3)
C10 O2 1.208(3)
C10 C11 1.517(3)
C12 N1 1.469(2)
C12 C13 1.512(3)
C13 C14 1.388(3)
C13 C18 1.389(3)
C14 C15 1.383(3)
C15 C16 1.384(4)
C16 C17 1.383(3)
C17 C18 1.383(3)
